data_2232709
loop_
_publ_author_name
'Ma, Shi-ying'
'Li, Yan-fei'

_publ_section_title
;
 <i>catena</i>-Poly[[chlorido(1,10-phenanthroline)copper(II)]-\m-{2-[(1<i>S</i>,3<i>S</i>)-3-acetyl-2,2-dimethylcyclobutyl]acetato}]
;
_journal_coeditor_code HB6482
_journal_issue 12
_journal_name_full 'Acta Crystallographica Section E'
_journal_page_first m1789
_journal_paper_doi 10.1107/S1600536811048586
_journal_volume 67
_journal_year 2011
_chemical_formula_iupac '[Cu (C10 H15 O3) Cl (C12 H8 N2)]'
_chemical_formula_moiety 'C22 H23 Cl Cu N2 O3 '
_chemical_formula_sum 'C22 H23 Cl Cu N2 O3'
_chemical_formula_weight 462.41
_chemical_name_systematic
;
<i>catena</i>-Poly[[chlorido(1,10-phenanthroline)copper(II)]-\m-
{2-[(1<i>S</i>,3<i>S</i>)-3-acetyl-2,2-dimethylcyclobutyl]acetato}]
;
_space_group_IT_number 14
_symmetry_cell_setting monoclinic
_symmetry_space_group_name_Hall '-P 2ybc'
_symmetry_space_group_name_H-M 'P 1 21/c 1'
_atom_sites_solution_hydrogens geom
_atom_sites_solution_primary direct
_atom_sites_solution_secondary difmap
_audit_creation_method SHELXL-97
_cell_angle_alpha 90.00
_cell_angle_beta 98.2080(10)
_cell_angle_gamma 90.00
_cell_formula_units_Z 4
_cell_length_a 14.6143(11)
_cell_length_b 14.4920(12)
_cell_length_c 9.8419(8)
_cell_measurement_reflns_used 3334
_cell_measurement_temperature 273(2)
_cell_measurement_theta_max 25.07
_cell_measurement_theta_min 2.52
_cell_volume 2063.1(3)
_computing_cell_refinement 'SAINT (Siemens, 1996)'
_computing_data_collection 'SMART (Siemens, 1996)'
_computing_data_reduction 'SAINT (Siemens, 1996)'
_computing_molecular_graphics 'SHELXTL (Sheldrick, 2008)'
_computing_publication_material 'SHELXTL (Sheldrick, 2008)'
_computing_structure_refinement 'SHELXL97 (Sheldrick, 2008)'
_computing_structure_solution 'SHELXS97 (Sheldrick, 2008)'
_diffrn_ambient_temperature 273(2)
_diffrn_measured_fraction_theta_full 0.999
_diffrn_measured_fraction_theta_max 0.999
_diffrn_measurement_device_type 'Siemens SMART CCD'
_diffrn_measurement_method 'phi and omega scans'
_diffrn_radiation_monochromator graphite
_diffrn_radiation_source 'fine-focus sealed tube'
_diffrn_radiation_type MoK\a
_diffrn_radiation_wavelength 0.71073
_diffrn_reflns_av_R_equivalents 0.0281
_diffrn_reflns_av_sigmaI/netI 0.0319
_diffrn_reflns_limit_h_max 17
_diffrn_reflns_limit_h_min -15
_diffrn_reflns_limit_k_max 14
_diffrn_reflns_limit_k_min -17
_diffrn_reflns_limit_l_max 11
_diffrn_reflns_limit_l_min -11
_diffrn_reflns_number 10533
_diffrn_reflns_theta_full 25.05
_diffrn_reflns_theta_max 25.05
_diffrn_reflns_theta_min 1.41
_diffrn_standards_decay_% 0
_diffrn_standards_number 0
_exptl_absorpt_coefficient_mu 1.214
_exptl_absorpt_correction_T_max 0.8294
_exptl_absorpt_correction_T_min 0.7933
_exptl_absorpt_correction_type multi-scan
_exptl_absorpt_process_details '(SADABS; Siemens, 1996)'
_exptl_crystal_colour blue
_exptl_crystal_density_diffrn 1.489
_exptl_crystal_density_method 'not measured'
_exptl_crystal_description block
_exptl_crystal_F_000 956
_exptl_crystal_size_max 0.20
_exptl_crystal_size_mid 0.18
_exptl_crystal_size_min 0.16
_refine_diff_density_max 0.673
_refine_diff_density_min -0.304
_refine_ls_extinction_method none
_refine_ls_goodness_of_fit_ref 1.034
_refine_ls_hydrogen_treatment constr
_refine_ls_matrix_type full
_refine_ls_number_parameters 265
_refine_ls_number_reflns 3647
_refine_ls_number_restraints 0
_refine_ls_restrained_S_all 1.034
_refine_ls_R_factor_all 0.0503
_refine_ls_R_factor_gt 0.0357
_refine_ls_shift/su_max 0.001
_refine_ls_shift/su_mean 0.000
_refine_ls_structure_factor_coef Fsqd
_refine_ls_weighting_details 'calc w=1/[\s^2^(Fo^2^)+(0.0467P)^2^+1.5378P] where P=(Fo^2^+2Fc^2^)/3'
_refine_ls_weighting_scheme calc
_refine_ls_wR_factor_gt 0.0884
_refine_ls_wR_factor_ref 0.0965
_reflns_number_gt 2924
_reflns_number_total 3647
_reflns_threshold_expression I>2\s(I)
_cod_data_source_file hb6482.cif
_cod_data_source_block I
_cod_original_sg_symbol_H-M 'P 21/c'
_cod_database_code 2232709
_cod_database_fobs_code 2232709

loop_
_symmetry_equiv_pos_as_xyz
'x, y, z'
'-x, y+1/2, -z+1/2'
'-x, -y, -z'
'x, -y-1/2, z-1/2'

loop_
_atom_site_type_symbol
_atom_site_label
_atom_site_fract_x
_atom_site_fract_y
_atom_site_fract_z
_atom_site_U_iso_or_equiv
_atom_site_adp_type
_atom_site_calc_flag
_atom_site_refinement_flags
_atom_site_occupancy
_atom_site_symmetry_multiplicity
Cu Cu1 0.38042(2) 0.23582(2) 0.56377(4) 0.02863(13) Uani d . 1 1
Cl Cl1 0.34460(5) 0.08697(5) 0.51189(8) 0.0398(2) Uani d . 1 1
O O1 0.26729(14) 0.25754(14) 0.6401(2) 0.0347(5) Uani d . 1 1
O O2 0.33639(14) 0.21019(14) 0.8438(2) 0.0355(5) Uani d . 1 1
O O3 -0.1289(3) 0.1493(3) 0.8971(5) 0.1157(15) Uani d . 1 1
N N1 0.51618(16) 0.22377(16) 0.5353(2) 0.0289(5) Uani d . 1 1
N N2 0.42648(16) 0.36312(16) 0.6269(2) 0.0295(5) Uani d . 1 1
C C1 0.26816(19) 0.24062(19) 0.7671(3) 0.0279(6) Uani d . 1 1
C C2 0.1786(2) 0.2630(2) 0.8208(3) 0.0397(8) Uani d . 1 1
H H2A 0.1808 0.2364 0.9116 0.048 Uiso calc R 1 1
H H2B 0.1739 0.3294 0.8298 0.048 Uiso calc R 1 1
C C3 0.0939(2) 0.2285(2) 0.7320(4) 0.0461(8) Uani d . 1 1
H H3 0.0985 0.2437 0.6362 0.055 Uiso calc R 1 1
C C4 0.0640(2) 0.1255(3) 0.7399(3) 0.0435(8) Uani d . 1 1
C C5 0.0936(3) 0.0622(3) 0.6319(5) 0.0767(14) Uani d . 1 1
H H5A 0.1598 0.0615 0.6401 0.115 Uiso calc R 1 1
H H5B 0.0683 0.0842 0.5423 0.115 Uiso calc R 1 1
H H5C 0.0714 0.0010 0.6447 0.115 Uiso calc R 1 1
C C6 0.0917(3) 0.0859(3) 0.8825(4) 0.0663(11) Uani d . 1 1
H H6A 0.0653 0.0256 0.8872 0.099 Uiso calc R 1 1
H H6B 0.0695 0.1255 0.9489 0.099 Uiso calc R 1 1
H H6C 0.1578 0.0817 0.9016 0.099 Uiso calc R 1 1
C C7 -0.0376(2) 0.1627(3) 0.7195(4) 0.0574(10) Uani d . 1 1
H H7 -0.0622 0.1633 0.6214 0.069 Uiso calc R 1 1
C C8 -0.0020(3) 0.2584(3) 0.7638(5) 0.0651(11) Uani d . 1 1
H H8A -0.0037 0.2718 0.8600 0.078 Uiso calc R 1 1
H H8B -0.0299 0.3079 0.7057 0.078 Uiso calc R 1 1
C C9 -0.1054(3) 0.1142(3) 0.7988(5) 0.0697(12) Uani d . 1 1
C C10 -0.1413(3) 0.0230(4) 0.7437(6) 0.0972(18) Uani d . 1 1
H H10A -0.1668 -0.0102 0.8139 0.146 Uiso calc R 1 1
H H10B -0.0916 -0.0121 0.7153 0.146 Uiso calc R 1 1
H H10C -0.1884 0.0326 0.6665 0.146 Uiso calc R 1 1
C C11 0.5589(2) 0.1529(2) 0.4869(3) 0.0375(7) Uani d . 1 1
H H11 0.5255 0.0995 0.4619 0.045 Uiso calc R 1 1
C C12 0.6521(2) 0.1559(2) 0.4722(4) 0.0451(8) Uani d . 1 1
H H12 0.6801 0.1048 0.4383 0.054 Uiso calc R 1 1
C C13 0.7023(2) 0.2334(2) 0.5073(4) 0.0458(8) Uani d . 1 1
H H13 0.7645 0.2358 0.4968 0.055 Uiso calc R 1 1
C C14 0.6600(2) 0.3100(2) 0.5596(3) 0.0357(7) Uani d . 1 1
C C15 0.7052(2) 0.3956(2) 0.5989(3) 0.0435(8) Uani d . 1 1
H H15 0.7678 0.4019 0.5929 0.052 Uiso calc R 1 1
C C16 0.6593(2) 0.4668(2) 0.6442(3) 0.0411(8) Uani d . 1 1
H H16 0.6907 0.5214 0.6695 0.049 Uiso calc R 1 1
C C17 0.5629(2) 0.4600(2) 0.6541(3) 0.0330(7) Uani d . 1 1
C C18 0.5098(2) 0.5331(2) 0.6977(3) 0.0370(7) Uani d . 1 1
H H18 0.5367 0.5901 0.7208 0.044 Uiso calc R 1 1
C C19 0.4190(2) 0.5183(2) 0.7050(3) 0.0406(8) Uani d . 1 1
H H19 0.3831 0.5656 0.7336 0.049 Uiso calc R 1 1
C C20 0.3791(2) 0.4324(2) 0.6697(3) 0.0367(7) Uani d . 1 1
H H20 0.3169 0.4236 0.6765 0.044 Uiso calc R 1 1
C C21 0.51761(19) 0.37713(19) 0.6199(3) 0.0275(6) Uani d . 1 1
C C22 0.56575(19) 0.3011(2) 0.5705(3) 0.0295(6) Uani d . 1 1

loop_
_atom_site_aniso_label
_atom_site_aniso_U_11
_atom_site_aniso_U_22
_atom_site_aniso_U_33
_atom_site_aniso_U_12
_atom_site_aniso_U_13
_atom_site_aniso_U_23
Cu1 0.0292(2) 0.0275(2) 0.0297(2) -0.00360(15) 0.00622(14) -0.00034(15)
Cl1 0.0446(5) 0.0285(4) 0.0455(5) -0.0070(3) 0.0040(4) -0.0003(3)
O1 0.0312(11) 0.0448(13) 0.0287(11) -0.0034(9) 0.0060(9) 0.0014(9)
O2 0.0377(12) 0.0373(12) 0.0309(12) 0.0077(9) 0.0032(9) -0.0031(9)
O3 0.109(3) 0.110(3) 0.152(4) -0.012(2) 0.098(3) -0.022(3)
N1 0.0325(13) 0.0249(13) 0.0299(13) -0.0009(10) 0.0064(10) -0.0007(10)
N2 0.0319(13) 0.0291(13) 0.0285(13) -0.0023(11) 0.0074(10) -0.0016(10)
C1 0.0291(15) 0.0235(15) 0.0319(16) -0.0071(12) 0.0071(13) -0.0064(12)
C2 0.0345(17) 0.051(2) 0.0347(18) -0.0008(15) 0.0101(13) -0.0085(15)
C3 0.0356(18) 0.060(2) 0.044(2) -0.0002(16) 0.0080(15) 0.0042(17)
C4 0.0289(17) 0.058(2) 0.045(2) -0.0049(15) 0.0095(14) -0.0051(17)
C5 0.058(3) 0.095(3) 0.082(3) -0.023(2) 0.026(2) -0.043(3)
C6 0.067(3) 0.061(3) 0.071(3) 0.004(2) 0.012(2) 0.010(2)
C7 0.0360(19) 0.075(3) 0.061(2) -0.0026(19) 0.0078(17) 0.004(2)
C8 0.042(2) 0.066(3) 0.088(3) 0.0026(19) 0.011(2) 0.007(2)
C9 0.039(2) 0.090(3) 0.085(3) -0.013(2) 0.026(2) -0.003(3)
C10 0.065(3) 0.107(4) 0.122(5) -0.044(3) 0.023(3) -0.006(3)
C11 0.0436(18) 0.0303(17) 0.0400(18) -0.0009(14) 0.0106(14) -0.0020(14)
C12 0.0455(19) 0.0368(19) 0.057(2) 0.0080(16) 0.0200(17) -0.0022(16)
C13 0.0365(18) 0.045(2) 0.059(2) 0.0019(16) 0.0186(16) 0.0034(17)
C14 0.0311(16) 0.0359(17) 0.0411(18) -0.0034(14) 0.0089(13) 0.0024(14)
C15 0.0353(18) 0.045(2) 0.052(2) -0.0086(15) 0.0119(15) 0.0008(16)
C16 0.0419(18) 0.0379(19) 0.0434(19) -0.0153(15) 0.0062(15) -0.0018(15)
C17 0.0392(17) 0.0322(17) 0.0272(16) -0.0054(13) 0.0040(13) 0.0002(13)
C18 0.050(2) 0.0267(16) 0.0332(17) -0.0053(14) 0.0038(14) -0.0042(13)
C19 0.052(2) 0.0323(18) 0.0387(19) 0.0045(15) 0.0121(15) -0.0070(14)
C20 0.0362(17) 0.0362(18) 0.0396(18) 0.0023(14) 0.0118(14) -0.0026(14)
C21 0.0322(15) 0.0284(15) 0.0221(15) -0.0039(12) 0.0044(11) -0.0008(12)
C22 0.0325(15) 0.0269(15) 0.0289(15) -0.0020(13) 0.0041(12) 0.0011(12)

loop_
_atom_type_symbol
_atom_type_description
_atom_type_scat_dispersion_real
_atom_type_scat_dispersion_imag
_atom_type_scat_source
C C 0.0033 0.0016 'International Tables Vol C Tables 4.2.6.8 and 6.1.1.4'
H H 0.0000 0.0000 'International Tables Vol C Tables 4.2.6.8 and 6.1.1.4'
N N 0.0061 0.0033 'International Tables Vol C Tables 4.2.6.8 and 6.1.1.4'
O O 0.0106 0.0060 'International Tables Vol C Tables 4.2.6.8 and 6.1.1.4'
Cu Cu 0.3201 1.2651 'International Tables Vol C Tables 4.2.6.8 and 6.1.1.4'
Cl Cl 0.1484 0.1585 'International Tables Vol C Tables 4.2.6.8 and 6.1.1.4'

loop_
_geom_angle_atom_site_label_1
_geom_angle_atom_site_label_2
_geom_angle_atom_site_label_3
_geom_angle_site_symmetry_3
_geom_angle
O1 Cu1 N2 . 89.87(9)
O1 Cu1 N1 . 164.36(9)
N2 Cu1 N1 . 80.45(9)
O1 Cu1 Cl1 . 93.42(6)
N2 Cu1 Cl1 . 172.71(7)
N1 Cu1 Cl1 . 94.89(7)
O1 Cu1 O2 4_565 99.78(8)
N2 Cu1 O2 4_565 90.84(8)
N1 Cu1 O2 4_565 92.67(8)
Cl1 Cu1 O2 4_565 95.00(6)
C1 O1 Cu1 . 117.42(18)
C1 O2 Cu1 4_566 122.84(18)
C11 N1 C22 . 118.1(2)
C11 N1 Cu1 . 129.0(2)
C22 N1 Cu1 . 112.83(18)
C20 N2 C21 . 117.7(3)
C20 N2 Cu1 . 128.4(2)
C21 N2 Cu1 . 113.88(18)
O2 C1 O1 . 124.1(3)
O2 C1 C2 . 121.5(3)
O1 C1 C2 . 114.4(3)
C3 C2 C1 . 114.2(3)
C3 C2 H2A . 108.7
C1 C2 H2A . 108.7
C3 C2 H2B . 108.7
C1 C2 H2B . 108.7
H2A C2 H2B . 107.6
C2 C3 C8 . 119.2(3)
C2 C3 C4 . 120.3(3)
C8 C3 C4 . 89.5(3)
C2 C3 H3 . 108.8
C8 C3 H3 . 108.8
C4 C3 H3 . 108.8
C5 C4 C6 . 110.8(4)
C5 C4 C3 . 115.8(3)
C6 C4 C3 . 111.6(3)
C5 C4 C7 . 118.6(3)
C6 C4 C7 . 111.8(3)
C3 C4 C7 . 86.1(3)
C4 C5 H5A . 109.5
C4 C5 H5B . 109.5
H5A C5 H5B . 109.5
C4 C5 H5C . 109.5
H5A C5 H5C . 109.5
H5B C5 H5C . 109.5
C4 C6 H6A . 109.5
C4 C6 H6B . 109.5
H6A C6 H6B . 109.5
C4 C6 H6C . 109.5
H6A C6 H6C . 109.5
H6B C6 H6C . 109.5
C9 C7 C8 . 119.7(4)
C9 C7 C4 . 116.8(3)
C8 C7 C4 . 89.8(3)
C9 C7 H7 . 109.7
C8 C7 H7 . 109.7
C4 C7 H7 . 109.7
C7 C8 C3 . 88.2(3)
C7 C8 H8A . 113.9
C3 C8 H8A . 113.9
C7 C8 H8B . 113.9
C3 C8 H8B . 113.9
H8A C8 H8B . 111.1
O3 C9 C10 . 123.2(4)
O3 C9 C7 . 120.5(4)
C10 C9 C7 . 116.3(4)
C9 C10 H10A . 109.5
C9 C10 H10B . 109.5
H10A C10 H10B . 109.5
C9 C10 H10C . 109.5
H10A C10 H10C . 109.5
H10B C10 H10C . 109.5
N1 C11 C12 . 122.1(3)
N1 C11 H11 . 118.9
C12 C11 H11 . 118.9
C13 C12 C11 . 120.0(3)
C13 C12 H12 . 120.0
C11 C12 H12 . 120.0
C12 C13 C14 . 119.9(3)
C12 C13 H13 . 120.1
C14 C13 H13 . 120.1
C22 C14 C13 . 116.3(3)
C22 C14 C15 . 118.6(3)
C13 C14 C15 . 125.0(3)
C16 C15 C14 . 121.6(3)
C16 C15 H15 . 119.2
C14 C15 H15 . 119.2
C15 C16 C17 . 120.9(3)
C15 C16 H16 . 119.6
C17 C16 H16 . 119.6
C21 C17 C18 . 117.2(3)
C21 C17 C16 . 118.9(3)
C18 C17 C16 . 123.9(3)
C19 C18 C17 . 118.8(3)
C19 C18 H18 . 120.6
C17 C18 H18 . 120.6
C18 C19 C20 . 120.3(3)
C18 C19 H19 . 119.9
C20 C19 H19 . 119.9
N2 C20 C19 . 122.4(3)
N2 C20 H20 . 118.8
C19 C20 H20 . 118.8
N2 C21 C17 . 123.6(3)
N2 C21 C22 . 115.8(2)
C17 C21 C22 . 120.6(3)
N1 C22 C14 . 123.6(3)
N1 C22 C21 . 117.0(2)
C14 C22 C21 . 119.4(3)

loop_
_geom_bond_atom_site_label_1
_geom_bond_atom_site_label_2
_geom_bond_site_symmetry_2
_geom_bond_distance
_geom_bond_publ_flag
Cu1 O1 . 1.937(2) y
Cu1 N2 . 2.030(2) y
Cu1 N1 . 2.050(2) y
Cu1 Cl1 . 2.2610(8) y
Cu1 O2 4_565 2.305(2) y
O1 C1 . 1.272(4) ?
O2 C1 . 1.242(3) ?
O2 Cu1 4_566 2.305(2) ?
O3 C9 . 1.186(5) ?
N1 C11 . 1.326(4) ?
N1 C22 . 1.352(4) ?
N2 C20 . 1.322(4) ?
N2 C21 . 1.359(3) ?
C1 C2 . 1.514(4) ?
C2 C3 . 1.496(5) ?
C2 H2A . 0.9700 ?
C2 H2B . 0.9700 ?
C3 C8 . 1.541(5) ?
C3 C4 . 1.559(5) ?
C3 H3 . 0.9800 ?
C4 C5 . 1.513(5) ?
C4 C6 . 1.517(5) ?
C4 C7 . 1.566(5) ?
C5 H5A . 0.9600 ?
C5 H5B . 0.9600 ?
C5 H5C . 0.9600 ?
C6 H6A . 0.9600 ?
C6 H6B . 0.9600 ?
C6 H6C . 0.9600 ?
C7 C9 . 1.519(5) ?
C7 C8 . 1.523(6) ?
C7 H7 . 0.9800 ?
C8 H8A . 0.9700 ?
C8 H8B . 0.9700 ?
C9 C10 . 1.496(7) ?
C10 H10A . 0.9600 ?
C10 H10B . 0.9600 ?
C10 H10C . 0.9600 ?
C11 C12 . 1.391(4) ?
C11 H11 . 0.9300 ?
C12 C13 . 1.360(5) ?
C12 H12 . 0.9300 ?
C13 C14 . 1.403(4) ?
C13 H13 . 0.9300 ?
C14 C22 . 1.403(4) ?
C14 C15 . 1.431(4) ?
C15 C16 . 1.342(5) ?
C15 H15 . 0.9300 ?
C16 C17 . 1.430(4) ?
C16 H16 . 0.9300 ?
C17 C21 . 1.390(4) ?
C17 C18 . 1.414(4) ?
C18 C19 . 1.357(4) ?
C18 H18 . 0.9300 ?
C19 C20 . 1.398(4) ?
C19 H19 . 0.9300 ?
C20 H20 . 0.9300 ?
C21 C22 . 1.430(4) ?

loop_
_geom_torsion_atom_site_label_1
_geom_torsion_atom_site_label_2
_geom_torsion_atom_site_label_3
_geom_torsion_atom_site_label_4
_geom_torsion_site_symmetry_1
_geom_torsion
N2 Cu1 O1 C1 . -84.8(2)
N1 Cu1 O1 C1 . -33.3(4)
Cl1 Cu1 O1 C1 . 88.70(19)
O2 Cu1 O1 C1 4_565 -175.62(19)
O1 Cu1 N1 C11 . 128.7(3)
N2 Cu1 N1 C11 . -178.8(3)
Cl1 Cu1 N1 C11 . 6.8(3)
O2 Cu1 N1 C11 4_565 -88.4(3)
O1 Cu1 N1 C22 . -52.3(4)
N2 Cu1 N1 C22 . 0.14(19)
Cl1 Cu1 N1 C22 . -174.20(18)
O2 Cu1 N1 C22 4_565 90.55(19)
O1 Cu1 N2 C20 . -13.9(3)
N1 Cu1 N2 C20 . 178.4(3)
Cl1 Cu1 N2 C20 . -130.9(5)
O2 Cu1 N2 C20 4_565 85.9(3)
O1 Cu1 N2 C21 . 167.71(19)
N1 Cu1 N2 C21 . 0.05(19)
Cl1 Cu1 N2 C21 . 50.7(6)
O2 Cu1 N2 C21 4_565 -92.51(19)
Cu1 O2 C1 O1 4_566 137.8(2)
Cu1 O2 C1 C2 4_566 -40.6(3)
Cu1 O1 C1 O2 . -0.9(4)
Cu1 O1 C1 C2 . 177.59(19)
O2 C1 C2 C3 . -134.8(3)
O1 C1 C2 C3 . 46.7(4)
C1 C2 C3 C8 . -171.3(3)
C1 C2 C3 C4 . 80.3(4)
C2 C3 C4 C5 . -97.2(4)
C8 C3 C4 C5 . 138.7(4)
C2 C3 C4 C6 . 30.8(4)
C8 C3 C4 C6 . -93.2(3)
C2 C3 C4 C7 . 142.8(3)
C8 C3 C4 C7 . 18.7(3)
C5 C4 C7 C9 . 100.1(5)
C6 C4 C7 C9 . -30.8(5)
C3 C4 C7 C9 . -142.6(4)
C5 C4 C7 C8 . -136.3(4)
C6 C4 C7 C8 . 92.8(4)
C3 C4 C7 C8 . -19.0(3)
C9 C7 C8 C3 . 140.3(4)
C4 C7 C8 C3 . 19.2(3)
C2 C3 C8 C7 . -144.2(3)
C4 C3 C8 C7 . -19.2(3)
C8 C7 C9 O3 . -1.9(7)
C4 C7 C9 O3 . 104.6(5)
C8 C7 C9 C10 . 176.5(4)
C4 C7 C9 C10 . -76.9(5)
C22 N1 C11 C12 . 0.3(4)
Cu1 N1 C11 C12 . 179.2(2)
N1 C11 C12 C13 . -0.4(5)
C11 C12 C13 C14 . 0.6(5)
C12 C13 C14 C22 . -0.8(5)
C12 C13 C14 C15 . -179.4(3)
C22 C14 C15 C16 . -0.6(5)
C13 C14 C15 C16 . 177.9(3)
C14 C15 C16 C17 . -0.4(5)
C15 C16 C17 C21 . 1.9(5)
C15 C16 C17 C18 . -178.3(3)
C21 C17 C18 C19 . 0.7(4)
C16 C17 C18 C19 . -179.1(3)
C17 C18 C19 C20 . -0.1(5)
C21 N2 C20 C19 . 1.1(4)
Cu1 N2 C20 C19 . -177.3(2)
C18 C19 C20 N2 . -0.8(5)
C20 N2 C21 C17 . -0.5(4)
Cu1 N2 C21 C17 . 178.1(2)
C20 N2 C21 C22 . -178.8(3)
Cu1 N2 C21 C22 . -0.2(3)
C18 C17 C21 N2 . -0.4(4)
C16 C17 C21 N2 . 179.4(3)
C18 C17 C21 C22 . 177.9(3)
C16 C17 C21 C22 . -2.4(4)
C11 N1 C22 C14 . -0.6(4)
Cu1 N1 C22 C14 . -179.6(2)
C11 N1 C22 C21 . 178.8(3)
Cu1 N1 C22 C21 . -0.3(3)
C13 C14 C22 N1 . 0.8(5)
C15 C14 C22 N1 . 179.5(3)
C13 C14 C22 C21 . -178.5(3)
C15 C14 C22 C21 . 0.2(4)
N2 C21 C22 N1 . 0.4(4)
C17 C21 C22 N1 . -178.0(3)
N2 C21 C22 C14 . 179.7(3)
C17 C21 C22 C14 . 1.4(4)
